data_7154363
loop_
_publ_author_name
'Brant, Michael G.'
'Friedmann, Jordan N.'
'Bohlken, Connor G.'
'Oliver, Allen G.'
'Wulff, Jeremy E.'

_publ_section_title
;
 Diastereoselective tandem reactions of substituted 3-sulfolenes with
 bis-vinyl ketones leading to highly functionalized bicyclic and tricyclic
 frameworks.
;
_journal_issue 15
_journal_name_full 'Organic &amp; biomolecular chemistry'
_journal_page_first 4581
_journal_page_last 4588
_journal_paper_doi 10.1039/c5ob00387c
_journal_volume 13
_journal_year 2015
_chemical_formula_moiety 'C25 H26 O7 S'
_chemical_formula_sum 'C25 H26 O7 S'
_chemical_formula_weight 470.52
_chemical_name_systematic
;
 ?
;
_space_group_crystal_system monoclinic
_space_group_IT_number 14
_space_group_name_Hall '-P 2ybc'
_space_group_name_H-M_alt 'P 1 21/c 1'
_symmetry_space_group_name_Hall '-P 2ybc'
_symmetry_space_group_name_H-M 'P 1 21/c 1'
_atom_sites_solution_hydrogens geom
_atom_sites_solution_primary vecmap
_atom_sites_solution_secondary difmap
_audit_creation_method SHELXL-2014
_audit_update_record
;
2014-09-18 deposited with the CCDC.
2015-03-05 downloaded from the CCDC.
;
_cell_angle_alpha 90
_cell_angle_beta 92.946(3)
_cell_angle_gamma 90
_cell_formula_units_Z 4
_cell_length_a 10.6137(10)
_cell_length_b 15.5004(14)
_cell_length_c 13.2501(12)
_cell_measurement_reflns_used 9971
_cell_measurement_temperature 120(2)
_cell_measurement_theta_max 28.10
_cell_measurement_theta_min 2.33
_cell_volume 2177.0(3)
_computing_cell_refinement 'Bruker SAINT v8.32B'
_computing_data_collection 'Bruker APEX-II v2013-10.0'
_computing_data_reduction 'Bruker SAINT v8.32B'
_computing_molecular_graphics 'Bruker XP'
_computing_publication_material 'CIFTAB (Sheldrick, 2008)'
_computing_structure_refinement 'SHELXL-2014 (Sheldrick, 2014)'
_computing_structure_solution 'SHELXT-2014/2 (Sheldrick, 2014)'
_diffrn_ambient_temperature 120(2)
_diffrn_detector_area_resol_mean 8.33
_diffrn_measured_fraction_theta_full 1.000
_diffrn_measured_fraction_theta_max 0.999
_diffrn_measurement_device_type 'Bruker Kappa X8-APEX-II'
_diffrn_measurement_method 'combination of \w and \f-scans '
_diffrn_radiation_monochromator graphite
_diffrn_radiation_source 'fine-focus sealed tube'
_diffrn_radiation_type MoK\a
_diffrn_radiation_wavelength 0.71073
_diffrn_reflns_av_R_equivalents 0.0401
_diffrn_reflns_av_unetI/netI 0.0256
_diffrn_reflns_Laue_measured_fraction_full 1.000
_diffrn_reflns_Laue_measured_fraction_max 0.999
_diffrn_reflns_limit_h_max 14
_diffrn_reflns_limit_h_min -12
_diffrn_reflns_limit_k_max 20
_diffrn_reflns_limit_k_min -20
_diffrn_reflns_limit_l_max 17
_diffrn_reflns_limit_l_min -17
_diffrn_reflns_number 42445
_diffrn_reflns_point_group_measured_fraction_full 1.000
_diffrn_reflns_point_group_measured_fraction_max 0.999
_diffrn_reflns_theta_full 25.242
_diffrn_reflns_theta_max 28.385
_diffrn_reflns_theta_min 1.921
_exptl_absorpt_coefficient_mu 0.195
_exptl_absorpt_correction_T_max 0.7457
_exptl_absorpt_correction_T_min 0.6982
_exptl_absorpt_correction_type multi-scan
_exptl_absorpt_process_details 'SADABS (Sheldrick, 2013)'
_exptl_crystal_colour yellow
_exptl_crystal_density_diffrn 1.436
_exptl_crystal_description block
_exptl_crystal_F_000 992
_exptl_crystal_size_max 0.170
_exptl_crystal_size_mid 0.130
_exptl_crystal_size_min 0.050
_refine_diff_density_max 0.383
_refine_diff_density_min -0.435
_refine_diff_density_rms 0.052
_refine_ls_extinction_method none
_refine_ls_goodness_of_fit_ref 1.023
_refine_ls_hydrogen_treatment constr
_refine_ls_matrix_type full
_refine_ls_number_parameters 301
_refine_ls_number_reflns 5447
_refine_ls_number_restraints 0
_refine_ls_restrained_S_all 1.023
_refine_ls_R_factor_all 0.0476
_refine_ls_R_factor_gt 0.0348
_refine_ls_shift/su_max 0.002
_refine_ls_shift/su_mean 0.000
_refine_ls_structure_factor_coef Fsqd
_refine_ls_weighting_details 'w=1/[\s^2^(Fo^2^)+(0.0383P)^2^+1.2993P] where P=(Fo^2^+2Fc^2^)/3'
_refine_ls_weighting_scheme calc
_refine_ls_wR_factor_gt 0.0816
_refine_ls_wR_factor_ref 0.0884
_reflns_Friedel_coverage 0.000
_reflns_number_gt 4443
_reflns_number_total 5447
_reflns_threshold_expression 'I > 2\s(I)'
_cod_data_source_file c5ob00387c2.cif
_cod_data_source_block uvic1403
_cod_depositor_comments 'Adding full bibliography for 7154360--7154364.cif.'
_cod_database_code 7154363
_shelx_space_group_comment
;
The symmetry employed for this shelxl refinement is uniquely defined
by the following loop, which should always be used as a source of
symmetry information in preference to the above space-group names.
They are only intended as comments.
;
_shelx_estimated_absorpt_t_min 0.968
_shelx_estimated_absorpt_t_max 0.990
_shelxl_version_number 2014-3

loop_
_space_group_symop_operation_xyz
'x, y, z'
'-x, y+1/2, -z+1/2'
'-x, -y, -z'
'x, -y-1/2, z-1/2'

loop_
_atom_site_label
_atom_site_type_symbol
_atom_site_fract_x
_atom_site_fract_y
_atom_site_fract_z
_atom_site_U_iso_or_equiv
_atom_site_adp_type
_atom_site_occupancy
_atom_site_site_symmetry_order
_atom_site_calc_flag
_atom_site_refinement_flags_posn
_atom_site_refinement_flags_adp
S1 S 0.68096(3) 0.73508(2) 0.24023(2) 0.01299(8) Uani 1 1 d . .
O1 O 0.58457(10) 0.70208(6) 0.17039(7) 0.0179(2) Uani 1 1 d . .
O2 O 0.80754(10) 0.73919(7) 0.20717(8) 0.0187(2) Uani 1 1 d . .
O3 O 0.63105(10) 0.97816(6) 0.41555(8) 0.0199(2) Uani 1 1 d . .
O4 O 0.76659(10) 0.92027(7) 0.53239(8) 0.0227(2) Uani 1 1 d . .
O5 O 0.63907(10) 0.42217(6) 0.27701(8) 0.0210(2) Uani 1 1 d . .
O6 O 0.93301(10) 0.50717(7) 0.76661(8) 0.0224(2) Uani 1 1 d . .
O7 O 0.11592(9) 0.80140(6) 0.48352(8) 0.0179(2) Uani 1 1 d . .
C1 C 0.64073(14) 0.83937(9) 0.28566(10) 0.0157(3) Uani 1 1 d . .
H1A H 0.6854 0.8854 0.2501 0.019 Uiso 1 1 calc R U
H1B H 0.5487 0.8497 0.2781 0.019 Uiso 1 1 calc R U
C2 C 0.68479(13) 0.83428(9) 0.39478(10) 0.0135(3) Uani 1 1 d . .
C3 C 0.70748(12) 0.75605(8) 0.43302(10) 0.0123(3) Uani 1 1 d . .
H3 H 0.7357 0.7486 0.5017 0.015 Uiso 1 1 calc R U
C4 C 0.68691(12) 0.67979(8) 0.36393(9) 0.0112(2) Uani 1 1 d . .
C5 C 0.80093(12) 0.61582(8) 0.36576(10) 0.0126(3) Uani 1 1 d . .
H5 H 0.8754 0.6490 0.3435 0.015 Uiso 1 1 calc R U
C6 C 0.77488(13) 0.54389(9) 0.28753(10) 0.0146(3) Uani 1 1 d . .
H6A H 0.7800 0.5690 0.2192 0.017 Uiso 1 1 calc R U
H6B H 0.8426 0.5002 0.2960 0.017 Uiso 1 1 calc R U
C7 C 0.64996(13) 0.49909(9) 0.29297(10) 0.0146(3) Uani 1 1 d . .
C8 C 0.53755(13) 0.55402(9) 0.31446(11) 0.0159(3) Uani 1 1 d . .
H8A H 0.4720 0.5168 0.3424 0.019 Uiso 1 1 calc R U
H8B H 0.5023 0.5783 0.2499 0.019 Uiso 1 1 calc R U
C9 C 0.56624(12) 0.62861(8) 0.38857(10) 0.0122(3) Uani 1 1 d . .
H9 H 0.5889 0.5995 0.4544 0.015 Uiso 1 1 calc R U
C10 C 0.70074(13) 0.91388(9) 0.45629(10) 0.0149(3) Uani 1 1 d . .
C11 C 0.63781(16) 1.05839(9) 0.47142(13) 0.0240(3) Uani 1 1 d . .
H11A H 0.5805 1.1006 0.4386 0.036 Uiso 1 1 calc R U
H11B H 0.7243 1.0806 0.4728 0.036 Uiso 1 1 calc R U
H11C H 0.6132 1.0483 0.5407 0.036 Uiso 1 1 calc R U
C12 C 0.83529(12) 0.58240(8) 0.47123(10) 0.0124(3) Uani 1 1 d . .
C13 C 0.91964(13) 0.62896(9) 0.53415(11) 0.0152(3) Uani 1 1 d . .
H13 H 0.9564 0.6802 0.5096 0.018 Uiso 1 1 calc R U
C14 C 0.95087(13) 0.60211(9) 0.63136(11) 0.0171(3) Uani 1 1 d . .
H14 H 1.0081 0.6351 0.6732 0.021 Uiso 1 1 calc R U
C15 C 0.89889(13) 0.52701(9) 0.66843(10) 0.0152(3) Uani 1 1 d . .
C16 C 0.81776(13) 0.47813(9) 0.60663(11) 0.0163(3) Uani 1 1 d . .
H16 H 0.7836 0.4258 0.6307 0.020 Uiso 1 1 calc R U
C17 C 0.78683(13) 0.50639(9) 0.50898(11) 0.0155(3) Uani 1 1 d . .
H17 H 0.7309 0.4728 0.4668 0.019 Uiso 1 1 calc R U
C18 C 0.90331(17) 0.42306(11) 0.80106(12) 0.0288(4) Uani 1 1 d . .
H18A H 0.9387 0.4152 0.8702 0.043 Uiso 1 1 calc R U
H18B H 0.9393 0.3799 0.7568 0.043 Uiso 1 1 calc R U
H18C H 0.8115 0.4161 0.7999 0.043 Uiso 1 1 calc R U
C19 C 0.44818(12) 0.67996(8) 0.40848(10) 0.0126(3) Uani 1 1 d . .
C20 C 0.37344(13) 0.72028(9) 0.33353(10) 0.0155(3) Uani 1 1 d . .
H20 H 0.3987 0.7191 0.2658 0.019 Uiso 1 1 calc R U
C21 C 0.26233(13) 0.76234(9) 0.35532(11) 0.0156(3) Uani 1 1 d . .
H21 H 0.2137 0.7909 0.3032 0.019 Uiso 1 1 calc R U
C22 C 0.22294(13) 0.76237(8) 0.45347(11) 0.0140(3) Uani 1 1 d . .
C23 C 0.29609(13) 0.72180(9) 0.52928(10) 0.0153(3) Uani 1 1 d . .
H23 H 0.2695 0.7214 0.5966 0.018 Uiso 1 1 calc R U
C24 C 0.40736(13) 0.68203(8) 0.50674(10) 0.0138(3) Uani 1 1 d . .
H24 H 0.4574 0.6554 0.5595 0.017 Uiso 1 1 calc R U
C25 C 0.04451(14) 0.85086(11) 0.40988(12) 0.0243(3) Uani 1 1 d . .
H25A H -0.0257 0.8791 0.4419 0.036 Uiso 1 1 calc R U
H25B H 0.0113 0.8127 0.3558 0.036 Uiso 1 1 calc R U
H25C H 0.0989 0.8947 0.3814 0.036 Uiso 1 1 calc R U

loop_
_atom_site_aniso_label
_atom_site_aniso_U_11
_atom_site_aniso_U_22
_atom_site_aniso_U_33
_atom_site_aniso_U_23
_atom_site_aniso_U_13
_atom_site_aniso_U_12
S1 0.01579(17) 0.01173(15) 0.01155(15) 0.00163(12) 0.00167(12) 0.00048(12)
O1 0.0214(5) 0.0184(5) 0.0137(5) -0.0003(4) -0.0020(4) 0.0003(4)
O2 0.0182(5) 0.0199(5) 0.0187(5) 0.0044(4) 0.0066(4) 0.0004(4)
O3 0.0220(5) 0.0104(5) 0.0270(6) -0.0039(4) -0.0025(4) 0.0019(4)
O4 0.0293(6) 0.0186(5) 0.0196(5) -0.0042(4) -0.0036(4) 0.0003(4)
O5 0.0244(6) 0.0138(5) 0.0243(5) -0.0055(4) -0.0020(4) 0.0005(4)
O6 0.0243(6) 0.0271(6) 0.0153(5) 0.0043(4) -0.0043(4) -0.0030(4)
O7 0.0140(5) 0.0181(5) 0.0217(5) 0.0002(4) 0.0028(4) 0.0040(4)
C1 0.0194(7) 0.0107(6) 0.0170(7) 0.0013(5) -0.0002(5) 0.0011(5)
C2 0.0117(6) 0.0134(6) 0.0157(6) -0.0009(5) 0.0016(5) -0.0009(5)
C3 0.0103(6) 0.0141(6) 0.0124(6) -0.0002(5) 0.0014(5) -0.0008(5)
C4 0.0120(6) 0.0106(6) 0.0111(6) 0.0018(5) 0.0005(5) 0.0001(5)
C5 0.0117(6) 0.0117(6) 0.0146(6) 0.0004(5) 0.0015(5) 0.0005(5)
C6 0.0157(7) 0.0138(6) 0.0142(6) -0.0016(5) 0.0019(5) 0.0027(5)
C7 0.0182(7) 0.0148(6) 0.0104(6) -0.0014(5) -0.0021(5) 0.0004(5)
C8 0.0142(7) 0.0130(6) 0.0205(7) -0.0014(5) -0.0004(5) -0.0013(5)
C9 0.0120(6) 0.0102(6) 0.0145(6) 0.0014(5) 0.0006(5) -0.0004(5)
C10 0.0152(7) 0.0121(6) 0.0177(6) -0.0001(5) 0.0042(5) -0.0014(5)
C11 0.0274(8) 0.0113(7) 0.0333(9) -0.0068(6) 0.0013(7) 0.0009(6)
C12 0.0105(6) 0.0116(6) 0.0151(6) 0.0004(5) 0.0008(5) 0.0024(5)
C13 0.0122(6) 0.0122(6) 0.0211(7) 0.0009(5) -0.0004(5) -0.0002(5)
C14 0.0142(7) 0.0165(7) 0.0202(7) -0.0026(5) -0.0029(5) -0.0006(5)
C15 0.0135(6) 0.0179(7) 0.0144(6) 0.0002(5) 0.0009(5) 0.0042(5)
C16 0.0162(7) 0.0143(6) 0.0184(7) 0.0040(5) 0.0009(5) -0.0011(5)
C17 0.0148(7) 0.0135(6) 0.0178(7) -0.0002(5) -0.0021(5) -0.0016(5)
C18 0.0324(9) 0.0334(9) 0.0204(8) 0.0111(7) -0.0009(7) -0.0032(7)
C19 0.0113(6) 0.0098(6) 0.0168(6) 0.0004(5) 0.0011(5) -0.0019(5)
C20 0.0153(7) 0.0163(6) 0.0150(6) 0.0023(5) 0.0020(5) -0.0004(5)
C21 0.0140(7) 0.0147(6) 0.0181(7) 0.0039(5) -0.0003(5) 0.0013(5)
C22 0.0118(6) 0.0095(6) 0.0209(7) -0.0021(5) 0.0020(5) -0.0019(5)
C23 0.0170(7) 0.0148(6) 0.0144(6) -0.0017(5) 0.0028(5) -0.0014(5)
C24 0.0142(6) 0.0117(6) 0.0153(6) 0.0002(5) -0.0015(5) -0.0007(5)
C25 0.0157(7) 0.0282(8) 0.0286(8) 0.0012(6) -0.0011(6) 0.0078(6)

loop_
_atom_type_symbol
_atom_type_description
_atom_type_scat_dispersion_real
_atom_type_scat_dispersion_imag
_atom_type_scat_source
C C 0.0033 0.0016 'International Tables Vol C Tables 4.2.6.8 and 6.1.1.4'
H H 0.0000 0.0000 'International Tables Vol C Tables 4.2.6.8 and 6.1.1.4'
O O 0.0106 0.0060 'International Tables Vol C Tables 4.2.6.8 and 6.1.1.4'
S S 0.1246 0.1234 'International Tables Vol C Tables 4.2.6.8 and 6.1.1.4'

loop_
_geom_angle_atom_site_label_1
_geom_angle_atom_site_label_2
_geom_angle_atom_site_label_3
_geom_angle
O2 S1 O1 117.74(6)
O2 S1 C1 107.85(7)
O1 S1 C1 111.39(6)
O2 S1 C4 107.54(6)
O1 S1 C4 113.37(6)
C1 S1 C4 96.82(6)
C10 O3 C11 114.94(11)
C15 O6 C18 117.34(12)
C22 O7 C25 117.35(11)
C2 C1 S1 102.10(9)
C3 C2 C10 122.35(12)
C3 C2 C1 117.16(12)
C10 C2 C1 120.49(12)
C2 C3 C4 117.80(12)
C3 C4 C9 111.62(11)
C3 C4 C5 113.64(11)
C9 C4 C5 108.56(10)
C3 C4 S1 99.94(9)
C9 C4 S1 115.58(9)
C5 C4 S1 107.39(9)
C12 C5 C6 113.56(11)
C12 C5 C4 112.33(11)
C6 C5 C4 109.70(11)
C7 C6 C5 115.56(11)
O5 C7 C6 121.44(13)
O5 C7 C8 121.25(13)
C6 C7 C8 117.25(12)
C7 C8 C9 114.43(11)
C19 C9 C8 111.52(11)
C19 C9 C4 117.70(11)
C8 C9 C4 112.82(11)
O4 C10 O3 124.26(13)
O4 C10 C2 125.10(13)
O3 C10 C2 110.64(12)
C17 C12 C13 117.53(12)
C17 C12 C5 123.05(12)
C13 C12 C5 119.41(12)
C14 C13 C12 121.30(13)
C13 C14 C15 120.19(13)
O6 C15 C16 124.50(13)
O6 C15 C14 115.75(12)
C16 C15 C14 119.75(13)
C15 C16 C17 119.25(13)
C12 C17 C16 121.92(13)
C20 C19 C24 117.69(12)
C20 C19 C9 123.93(12)
C24 C19 C9 118.24(12)
C19 C20 C21 121.48(13)
C22 C21 C20 119.65(13)
O7 C22 C21 124.73(13)
O7 C22 C23 115.65(12)
C21 C22 C23 119.62(13)
C24 C23 C22 119.96(13)
C23 C24 C19 121.58(13)
C2 C1 H1A 111.3
S1 C1 H1A 111.3
C2 C1 H1B 111.4
S1 C1 H1B 111.3
H1A C1 H1B 109.2
C2 C3 H3 121.1
C4 C3 H3 121.1
C12 C5 H5 107.0
C6 C5 H5 107.0
C4 C5 H5 107.0
C7 C6 H6A 108.4
C5 C6 H6A 108.4
C7 C6 H6B 108.4
C5 C6 H6B 108.4
H6A C6 H6B 107.5
C7 C8 H8A 108.7
C9 C8 H8A 108.7
C7 C8 H8B 108.7
C9 C8 H8B 108.7
H8A C8 H8B 107.6
C19 C9 H9 104.4
C8 C9 H9 104.4
C4 C9 H9 104.4
O3 C11 H11A 109.5
O3 C11 H11B 109.5
H11A C11 H11B 109.5
O3 C11 H11C 109.5
H11A C11 H11C 109.5
H11B C11 H11C 109.5
C14 C13 H13 119.4
C12 C13 H13 119.4
C13 C14 H14 119.9
C15 C14 H14 119.9
C15 C16 H16 120.4
C17 C16 H16 120.4
C12 C17 H17 119.0
C16 C17 H17 119.0
O6 C18 H18A 109.5
O6 C18 H18B 109.5
H18A C18 H18B 109.5
O6 C18 H18C 109.5
H18A C18 H18C 109.5
H18B C18 H18C 109.5
C19 C20 H20 119.3
C21 C20 H20 119.3
C22 C21 H21 120.2
C20 C21 H21 120.2
C24 C23 H23 120.0
C22 C23 H23 120.0
C23 C24 H24 119.2
C19 C24 H24 119.2
O7 C25 H25A 109.5
O7 C25 H25B 109.5
H25A C25 H25B 109.5
O7 C25 H25C 109.5
H25A C25 H25C 109.5
H25B C25 H25C 109.5

loop_
_geom_bond_atom_site_label_1
_geom_bond_atom_site_label_2
_geom_bond_distance
S1 O2 1.4358(11)
S1 O1 1.4377(10)
S1 C1 1.7845(14)
S1 C4 1.8478(13)
O3 C10 1.3380(17)
O3 C11 1.4472(17)
O4 C10 1.2011(17)
O5 C7 1.2153(17)
O6 C15 1.3673(17)
O6 C18 1.4221(19)
O7 C22 1.3643(16)
O7 C25 1.4276(18)
C1 C2 1.4985(19)
C2 C3 1.3313(18)
C2 C10 1.4836(18)
C3 C4 1.5041(18)
C4 C9 1.5553(18)
C4 C5 1.5637(18)
C5 C12 1.5172(18)
C5 C6 1.5376(18)
C6 C7 1.5018(19)
C7 C8 1.5048(19)
C8 C9 1.5372(18)
C9 C19 1.5190(18)
C12 C17 1.3890(19)
C12 C13 1.3931(19)
C13 C14 1.378(2)
C14 C15 1.389(2)
C15 C16 1.3834(19)
C16 C17 1.3892(19)
C19 C20 1.3874(19)
C19 C24 1.3935(19)
C20 C21 1.3907(19)
C21 C22 1.386(2)
C22 C23 1.3882(19)
C23 C24 1.3784(19)
C1 H1A 0.9900
C1 H1B 0.9900
C3 H3 0.9500
C5 H5 1.0000
C6 H6A 0.9900
C6 H6B 0.9900
C8 H8A 0.9900
C8 H8B 0.9900
C9 H9 1.0000
C11 H11A 0.9800
C11 H11B 0.9800
C11 H11C 0.9800
C13 H13 0.9500
C14 H14 0.9500
C16 H16 0.9500
C17 H17 0.9500
C18 H18A 0.9800
C18 H18B 0.9800
C18 H18C 0.9800
C20 H20 0.9500
C21 H21 0.9500
C23 H23 0.9500
C24 H24 0.9500
C25 H25A 0.9800
C25 H25B 0.9800
C25 H25C 0.9800

loop_
_geom_torsion_atom_site_label_1
_geom_torsion_atom_site_label_2
_geom_torsion_atom_site_label_3
_geom_torsion_atom_site_label_4
_geom_torsion
O2 S1 C1 C2 -88.89(10)
O1 S1 C1 C2 140.47(9)
C4 S1 C1 C2 22.05(10)
S1 C1 C2 C3 -16.51(15)
S1 C1 C2 C10 163.97(10)
C10 C2 C3 C4 179.41(12)
C1 C2 C3 C4 -0.09(18)
C2 C3 C4 C9 -106.80(14)
C2 C3 C4 C5 130.02(13)
C2 C3 C4 S1 15.94(14)
O2 S1 C4 C3 89.38(9)
O1 S1 C4 C3 -138.67(8)
C1 S1 C4 C3 -21.81(9)
O2 S1 C4 C9 -150.71(9)
O1 S1 C4 C9 -18.76(11)
C1 S1 C4 C9 98.09(10)
O2 S1 C4 C5 -29.39(10)
O1 S1 C4 C5 102.55(9)
C1 S1 C4 C5 -140.59(9)
C3 C4 C5 C12 56.72(14)
C9 C4 C5 C12 -68.12(13)
S1 C4 C5 C12 166.26(9)
C3 C4 C5 C6 -175.97(11)
C9 C4 C5 C6 59.19(13)
S1 C4 C5 C6 -66.43(12)
C12 C5 C6 C7 75.74(15)
C4 C5 C6 C7 -50.87(15)
C5 C6 C7 O5 -143.13(13)
C5 C6 C7 C8 39.52(17)
O5 C7 C8 C9 146.41(13)
C6 C7 C8 C9 -36.23(17)
C7 C8 C9 C19 -178.73(11)
C7 C8 C9 C4 46.20(15)
C3 C4 C9 C19 43.86(15)
C5 C4 C9 C19 169.88(11)
S1 C4 C9 C19 -69.44(13)
C3 C4 C9 C8 175.96(11)
C5 C4 C9 C8 -58.02(14)
S1 C4 C9 C8 62.66(13)
C11 O3 C10 O4 -1.2(2)
C11 O3 C10 C2 178.63(12)
C3 C2 C10 O4 22.6(2)
C1 C2 C10 O4 -157.88(14)
C3 C2 C10 O3 -157.16(13)
C1 C2 C10 O3 22.33(18)
C6 C5 C12 C17 -32.59(18)
C4 C5 C12 C17 92.63(15)
C6 C5 C12 C13 147.10(12)
C4 C5 C12 C13 -87.68(15)
C17 C12 C13 C14 -2.0(2)
C5 C12 C13 C14 178.29(12)
C12 C13 C14 C15 0.5(2)
C18 O6 C15 C16 12.8(2)
C18 O6 C15 C14 -167.51(13)
C13 C14 C15 O6 -178.23(13)
C13 C14 C15 C16 1.5(2)
O6 C15 C16 C17 177.90(13)
C14 C15 C16 C17 -1.8(2)
C13 C12 C17 C16 1.7(2)
C5 C12 C17 C16 -178.62(13)
C15 C16 C17 C12 0.2(2)
C8 C9 C19 C20 -57.88(17)
C4 C9 C19 C20 74.79(17)
C8 C9 C19 C24 117.60(13)
C4 C9 C19 C24 -109.73(14)
C24 C19 C20 C21 0.8(2)
C9 C19 C20 C21 176.27(13)
C19 C20 C21 C22 -1.7(2)
C25 O7 C22 C21 -4.72(19)
C25 O7 C22 C23 174.11(12)
C20 C21 C22 O7 179.99(12)
C20 C21 C22 C23 1.2(2)
O7 C22 C23 C24 -178.70(12)
C21 C22 C23 C24 0.2(2)
C22 C23 C24 C19 -1.2(2)
C20 C19 C24 C23 0.7(2)
C9 C19 C24 C23 -175.10(12)
